data_1545094
loop_
_publ_author_name
'Ji, Yining'
'Li, Hongming'
'Hyde, Alan M.'
'Chen, Qinghao'
'Belyk, Kevin M.'
'Lexa, Katrina W.'
'Yin, Jingjun'
'Sherer, Edward C.'
'Williamson, R. Thomas'
'Brunskill, Andrew'
'Ren, Sumei'
'Campeau, Louis-Charles'
'Davies, Ian W.'
'Ruck, Rebecca T.'

_publ_section_title
;
 A rational pre-catalyst design for bis-phosphine mono-oxide palladium
 catalyzed reactions
;
_journal_issue 4
_journal_name_full 'Chem. Sci.'
_journal_page_first 2841
_journal_paper_doi 10.1039/C6SC05472B
_journal_volume 8
_journal_year 2017
_chemical_absolute_configuration ad
_chemical_formula_moiety 'C39 H42 Br Cl2 N3 O2 P2 Pd, C7 H8'
_chemical_formula_sum 'C46 H50 Br Cl2 N3 O2 P2 Pd'
_chemical_formula_weight 996.04
_space_group_crystal_system orthorhombic
_space_group_IT_number 19
_space_group_name_Hall 'P 2ac 2ab'
_space_group_name_H-M_alt 'P 21 21 21'
_symmetry_space_group_name_Hall 'P 2ac 2ab'
_symmetry_space_group_name_H-M 'P 21 21 21'
_atom_sites_solution_hydrogens geom
_atom_sites_solution_primary direct
_atom_sites_solution_secondary difmap
_audit_creation_method SHELXL-2014/7
_audit_update_record
;
2016-10-28 deposited with the CCDC.
2017-01-19 downloaded from the CCDC.
;
_cell_angle_alpha 90
_cell_angle_beta 90
_cell_angle_gamma 90
_cell_formula_units_Z 4
_cell_length_a 12.7416(3)
_cell_length_b 15.3629(4)
_cell_length_c 22.5851(6)
_cell_measurement_reflns_used 9681
_cell_measurement_temperature 100(2)
_cell_measurement_theta_max 67.20
_cell_measurement_theta_min 3.48
_cell_volume 4420.99(19)
_computing_cell_refinement 'Bruker SAINT'
_computing_data_collection 'Bruker APEX2'
_computing_data_reduction 'Bruker SAINT'
_computing_molecular_graphics 'Bruker SHELXTL'
_computing_publication_material 'Bruker SHELXTL'
_computing_structure_refinement 'SHELXL-2014/7 (Sheldrick, 2014)'
_computing_structure_solution 'SHELXS-97 (Sheldrick 2008)'
_diffrn_ambient_temperature 100(2)
_diffrn_measured_fraction_theta_full 0.995
_diffrn_measured_fraction_theta_max 0.995
_diffrn_measurement_device_type 'Bruker APEX-II CCD'
_diffrn_measurement_method '\f and \w scans'
_diffrn_radiation_type CuK\a
_diffrn_radiation_wavelength 1.54178
_diffrn_reflns_av_R_equivalents 0.0379
_diffrn_reflns_av_unetI/netI 0.0332
_diffrn_reflns_Laue_measured_fraction_full 0.995
_diffrn_reflns_Laue_measured_fraction_max 0.995
_diffrn_reflns_limit_h_max 15
_diffrn_reflns_limit_h_min -14
_diffrn_reflns_limit_k_max 15
_diffrn_reflns_limit_k_min -18
_diffrn_reflns_limit_l_max 26
_diffrn_reflns_limit_l_min -19
_diffrn_reflns_number 28240
_diffrn_reflns_point_group_measured_fraction_full 0.990
_diffrn_reflns_point_group_measured_fraction_max 0.990
_diffrn_reflns_theta_full 67.195
_diffrn_reflns_theta_max 67.195
_diffrn_reflns_theta_min 3.479
_diffrn_source 'sealed-tube microsource X-ray generator'
_exptl_absorpt_coefficient_mu 6.563
_exptl_absorpt_correction_T_max 0.7691
_exptl_absorpt_correction_T_min 0.5841
_exptl_absorpt_correction_type multi-scan
_exptl_absorpt_process_details
; 
(SADABS; Sheldrick, 2003) 
;
_exptl_crystal_colour yellow
_exptl_crystal_density_diffrn 1.496
_exptl_crystal_description Cut
_exptl_crystal_F_000 2032
_exptl_crystal_recrystallization_method 'Re-crystallisation from solvent: Toluene'
_exptl_crystal_size_max 0.200
_exptl_crystal_size_mid 0.150
_exptl_crystal_size_min 0.040
_refine_diff_density_max 0.307
_refine_diff_density_min -0.231
_refine_diff_density_rms 0.051
_refine_ls_abs_structure_details
; 
 Flack x determined using 3296 quotients [(I+)-(I-)]/[(I+)+(I-)] 
 (Parsons, Flack and Wagner, Acta Cryst. B69 (2013) 249-259). 
;
_refine_ls_abs_structure_Flack -0.021(3)
_refine_ls_extinction_method none
_refine_ls_goodness_of_fit_ref 1.044
_refine_ls_hydrogen_treatment constr
_refine_ls_matrix_type full
_refine_ls_number_parameters 588
_refine_ls_number_reflns 7828
_refine_ls_number_restraints 96
_refine_ls_restrained_S_all 1.039
_refine_ls_R_factor_all 0.0214
_refine_ls_R_factor_gt 0.0205
_refine_ls_shift/su_max 0.001
_refine_ls_shift/su_mean 0.000
_refine_ls_structure_factor_coef Fsqd
_refine_ls_weighting_details 'w=1/[\s^2^(Fo^2^)+(0.0204P)^2^+1.7694P] where P=(Fo^2^+2Fc^2^)/3'
_refine_ls_weighting_scheme calc
_refine_ls_wR_factor_gt 0.0506
_refine_ls_wR_factor_ref 0.0511
_reflns_Friedel_coverage 0.786
_reflns_Friedel_fraction_full 0.983
_reflns_Friedel_fraction_max 0.983
_reflns_number_gt 7638
_reflns_number_total 7828
_reflns_threshold_expression 'I > 2\s(I)'
_cod_data_source_file c6sc05472b2.cif
_cod_data_source_block mdk052
_cod_depositor_comments
;Adding full bibliography for 1545094--1545096.cif.

The following automatic conversions were performed:

'_atom_sites_solution_secondary' value 'diffmap' was changed to
'difmap'.

Automatic conversion script
Id: cif_fix_values 6452 2018-10-05 10:23:21Z andrius 
;
_cod_database_code 1545094
_shelx_shelxl_version_number 2014/7
_shelx_space_group_comment
; 
The symmetry employed for this shelxl refinement is uniquely defined 
by the following loop, which should always be used as a source of 
symmetry information in preference to the above space-group names. 
They are only intended as comments. 
;
_shelx_estimated_absorpt_t_min 0.354
_shelx_estimated_absorpt_t_max 0.779

loop_
_space_group_symop_operation_xyz
'x, y, z'
'x+1/2, -y+1/2, -z'
'-x, y+1/2, -z+1/2'
'-x+1/2, -y, z+1/2'

loop_
_atom_site_label
_atom_site_type_symbol
_atom_site_fract_x
_atom_site_fract_y
_atom_site_fract_z
_atom_site_U_iso_or_equiv
_atom_site_adp_type
_atom_site_occupancy
_atom_site_site_symmetry_order
_atom_site_calc_flag
_atom_site_refinement_flags_posn
_atom_site_refinement_flags_adp
_atom_site_refinement_flags_occupancy
_atom_site_disorder_assembly
_atom_site_disorder_group
Pd1 Pd 0.85105(2) 0.18758(2) 0.14641(2) 0.01272(6) Uani 1 1 d . . . . .
Br1 Br 1.00777(3) 0.20396(2) 0.07913(2) 0.01788(8) Uani 1 1 d . . . . .
Cl1 Cl 1.29122(7) 0.16732(6) 0.44134(4) 0.02521(19) Uani 1 1 d . . . . .
Cl2 Cl 0.49795(7) 0.12378(7) 0.35103(4) 0.0328(2) Uani 1 1 d . . . . .
C1 C 1.0116(3) 0.2213(2) 0.37125(14) 0.0186(7) Uani 1 1 d . . . . .
H1A H 0.9492 0.2505 0.3829 0.022 Uiso 1 1 calc R U . . .
C2 C 1.0939(3) 0.2152(2) 0.41078(15) 0.0208(7) Uani 1 1 d . . . . .
H2A H 1.0879 0.2387 0.4496 0.025 Uiso 1 1 calc R U . . .
C3 C 1.1855(3) 0.1741(2) 0.39279(15) 0.0187(7) Uani 1 1 d . . . . .
C4 C 1.1958(3) 0.1376(2) 0.33711(15) 0.0180(7) Uani 1 1 d . . . . .
H4A H 1.2594 0.1103 0.3253 0.022 Uiso 1 1 calc R U . . .
C4A C 1.1111(3) 0.1421(2) 0.29913(14) 0.0160(7) Uani 1 1 d . . . . .
O5 O 1.12264(18) 0.10534(16) 0.24464(10) 0.0175(5) Uani 1 1 d . . . . .
C6 C 1.0276(3) 0.0873(2) 0.21271(15) 0.0162(7) Uani 1 1 d . . . . .
H6A H 1.0466 0.0820 0.1699 0.019 Uiso 1 1 calc R U . . .
N7 N 0.9498(2) 0.15723(19) 0.21775(12) 0.0151(6) Uani 1 1 d . . . . .
C7A C 0.7364(3) 0.1684(2) 0.20569(14) 0.0159(7) Uani 1 1 d . . . . .
C8 C 0.6556(3) 0.1082(2) 0.19853(15) 0.0191(7) Uani 1 1 d . . . . .
H8A H 0.6494 0.0774 0.1622 0.023 Uiso 1 1 calc R U . . .
C9 C 0.5842(3) 0.0924(3) 0.24359(16) 0.0224(8) Uani 1 1 d . . . . .
H9A H 0.5301 0.0505 0.2387 0.027 Uiso 1 1 calc R U . . .
C10 C 0.5932(3) 0.1389(3) 0.29588(16) 0.0218(8) Uani 1 1 d . . . . .
C11 C 0.6742(3) 0.1960(2) 0.30558(14) 0.0189(7) Uani 1 1 d . . . . .
H11A H 0.6797 0.2263 0.3421 0.023 Uiso 1 1 calc R U . . .
C11A C 0.7484(3) 0.2089(2) 0.26104(14) 0.0156(7) Uani 1 1 d . . . . .
C12 C 0.8484(3) 0.2587(2) 0.27432(14) 0.0169(7) Uani 1 1 d . . . . .
H12A H 0.8556 0.3082 0.2466 0.020 Uiso 1 1 calc R U . . .
H12B H 0.8460 0.2820 0.3152 0.020 Uiso 1 1 calc R U . . .
C12A C 0.9408(3) 0.1977(2) 0.26767(14) 0.0151(7) Uani 1 1 d . . . . .
C12B C 1.0179(3) 0.1856(2) 0.31444(14) 0.0156(6) Uani 1 1 d . . . . .
C13 C 0.9766(3) 0.0022(2) 0.23120(15) 0.0161(7) Uani 1 1 d . . . . .
C14 C 0.8964(3) -0.0307(3) 0.19577(17) 0.0236(8) Uani 1 1 d . . . . .
H14A H 0.8780 -0.0018 0.1601 0.028 Uiso 1 1 calc R U . . .
C15 C 0.8432(3) -0.1055(2) 0.21241(18) 0.0281(8) Uani 1 1 d . . . . .
H15A H 0.7886 -0.1276 0.1880 0.034 Uiso 1 1 calc R U . . .
C16 C 0.8695(3) -0.1483(2) 0.26461(17) 0.0252(8) Uani 1 1 d . . . . .
H16A H 0.8322 -0.1991 0.2762 0.030 Uiso 1 1 calc R U . . .
C17 C 0.9499(3) -0.1167(2) 0.29948(16) 0.0228(8) Uani 1 1 d . . . . .
H17A H 0.9689 -0.1465 0.3348 0.027 Uiso 1 1 calc R U . . .
C18 C 1.0032(3) -0.0414(2) 0.28306(15) 0.0187(7) Uani 1 1 d . . . . .
H18A H 1.0580 -0.0197 0.3074 0.022 Uiso 1 1 calc R U . . .
P1L P 0.73795(6) 0.24080(5) 0.07787(4) 0.01295(16) Uani 1 1 d . . . . .
C1L C 0.7283(3) 0.3624(2) 0.08459(15) 0.0162(7) Uani 1 1 d . . . . .
C2L C 0.8342(3) 0.4054(2) 0.07236(16) 0.0206(7) Uani 1 1 d . . . . .
H2LA H 0.8889 0.3762 0.0954 0.031 Uiso 1 1 calc R U . . .
H2LB H 0.8310 0.4670 0.0837 0.031 Uiso 1 1 calc R U . . .
H2LC H 0.8506 0.4008 0.0301 0.031 Uiso 1 1 calc R U . . .
C3L C 0.6979(3) 0.3792(2) 0.14987(15) 0.0219(7) Uani 1 1 d . . . . .
H3LA H 0.7570 0.3639 0.1756 0.033 Uiso 1 1 calc R U . . .
H3LB H 0.6368 0.3436 0.1603 0.033 Uiso 1 1 calc R U . . .
H3LC H 0.6806 0.4409 0.1551 0.033 Uiso 1 1 calc R U . . .
C4L C 0.6432(3) 0.4027(2) 0.04541(15) 0.0195(7) Uani 1 1 d . . . . .
H4LA H 0.5744 0.3797 0.0569 0.029 Uiso 1 1 calc R U . . .
H4LB H 0.6571 0.3882 0.0039 0.029 Uiso 1 1 calc R U . . .
H4LC H 0.6436 0.4661 0.0503 0.029 Uiso 1 1 calc R U . . .
C5L C 0.6022(2) 0.2047(2) 0.07605(14) 0.0172(7) Uani 1 1 d . . . . .
H5LA H 0.5664 0.2235 0.1123 0.026 Uiso 1 1 calc R U . . .
H5LB H 0.6000 0.1410 0.0733 0.026 Uiso 1 1 calc R U . . .
H5LC H 0.5669 0.2300 0.0416 0.026 Uiso 1 1 calc R U . . .
P2L P 0.78600(7) 0.02643(6) 0.01583(4) 0.01523(17) Uani 1 1 d . . . . .
O1L O 0.7477(2) 0.03312(16) 0.07784(10) 0.0203(5) Uani 1 1 d . . . . .
C6L C 0.6919(3) -0.0349(2) -0.03038(16) 0.0197(7) Uani 1 1 d . . . . .
C7L C 0.7197(3) -0.0414(3) -0.09657(16) 0.0274(9) Uani 1 1 d . . . . .
H7LA H 0.7913 -0.0637 -0.1009 0.041 Uiso 1 1 calc R U . . .
H7LB H 0.7149 0.0163 -0.1148 0.041 Uiso 1 1 calc R U . . .
H7LC H 0.6705 -0.0811 -0.1162 0.041 Uiso 1 1 calc R U . . .
C8L C 0.6889(3) -0.1265(2) -0.00379(18) 0.0281(9) Uani 1 1 d . . . . .
H8LA H 0.7529 -0.1579 -0.0147 0.042 Uiso 1 1 calc R U . . .
H8LB H 0.6276 -0.1578 -0.0190 0.042 Uiso 1 1 calc R U . . .
H8LC H 0.6842 -0.1224 0.0394 0.042 Uiso 1 1 calc R U . . .
C9L C 0.5843(3) 0.0084(3) -0.02375(18) 0.0280(9) Uani 1 1 d . . . . .
H9LA H 0.5866 0.0669 -0.0410 0.042 Uiso 1 1 calc R U . . .
H9LB H 0.5662 0.0125 0.0183 0.042 Uiso 1 1 calc R U . . .
H9LC H 0.5313 -0.0265 -0.0443 0.042 Uiso 1 1 calc R U . . .
C10L C 0.9130(3) -0.0245(2) 0.01019(16) 0.0217(8) Uani 1 1 d . . . . .
H10A H 0.9296 -0.0351 -0.0316 0.033 Uiso 1 1 calc R U . . .
H10B H 0.9123 -0.0800 0.0316 0.033 Uiso 1 1 calc R U . . .
H10C H 0.9663 0.0139 0.0275 0.033 Uiso 1 1 calc R U . . .
C11L C 0.7793(2) 0.2171(2) 0.00047(13) 0.0137(6) Uani 1 1 d . . . . .
C12L C 0.8044(3) 0.1311(2) -0.02076(14) 0.0143(7) Uani 1 1 d . . . . .
N13L N 0.8436(2) 0.11888(18) -0.07468(12) 0.0168(6) Uani 1 1 d . . . . .
C14L C 0.8526(3) 0.1891(2) -0.11113(13) 0.0158(6) Uani 1 1 d . . . . .
C15L C 0.8916(3) 0.1777(3) -0.16934(15) 0.0217(8) Uani 1 1 d . . . . .
H15B H 0.9151 0.1223 -0.1823 0.026 Uiso 1 1 calc R U . . .
C16L C 0.8948(3) 0.2479(3) -0.20653(16) 0.0241(8) Uani 1 1 d . . . . .
H16B H 0.9206 0.2409 -0.2457 0.029 Uiso 1 1 calc R U . . .
C17L C 0.8604(3) 0.3302(2) -0.18763(15) 0.0239(8) Uani 1 1 d . . . . .
H17B H 0.8618 0.3777 -0.2145 0.029 Uiso 1 1 calc R U . . .
C18L C 0.8248(3) 0.3431(2) -0.13094(15) 0.0225(8) Uani 1 1 d . . . . .
H18B H 0.8026 0.3992 -0.1184 0.027 Uiso 1 1 calc R U . . .
C19L C 0.8215(2) 0.2720(2) -0.09152(14) 0.0164(7) Uani 1 1 d . . . . .
N20L N 0.7875(2) 0.28511(18) -0.03451(12) 0.0159(6) Uani 1 1 d . . . . .
C1T C 1.2323(7) 0.0780(6) 0.6214(5) 0.028(2) Uani 0.557(9) 1 d D U P A 1
C2T C 1.1530(10) 0.1053(9) 0.5834(6) 0.029(3) Uani 0.557(9) 1 d D U P A 1
H2TA H 1.1682 0.1144 0.5427 0.035 Uiso 0.557(9) 1 calc R U P A 1
C3T C 1.0519(8) 0.1195(7) 0.6041(4) 0.043(2) Uani 0.557(9) 1 d D U P A 1
H3TA H 0.9985 0.1383 0.5777 0.051 Uiso 0.557(9) 1 calc R U P A 1
C4T C 1.0290(8) 0.1061(7) 0.6634(4) 0.037(3) Uani 0.557(9) 1 d D U P A 1
H4TA H 0.9594 0.1142 0.6774 0.045 Uiso 0.557(9) 1 calc R U P A 1
C5T C 1.1073(12) 0.0811(18) 0.7023(6) 0.024(3) Uani 0.557(9) 1 d D U P A 1
H5TA H 1.0919 0.0746 0.7432 0.028 Uiso 0.557(9) 1 calc R U P A 1
C6T C 1.2074(13) 0.0655(17) 0.6818(6) 0.026(4) Uani 0.557(9) 1 d D U P A 1
H6TA H 1.2602 0.0463 0.7085 0.032 Uiso 0.557(9) 1 calc R U P A 1
C7T C 1.3408(6) 0.0601(5) 0.5982(3) 0.031(2) Uani 0.557(9) 1 d D U P A 1
H7TA H 1.3928 0.0772 0.6280 0.046 Uiso 0.557(9) 1 calc R U P A 1
H7TB H 1.3523 0.0935 0.5618 0.046 Uiso 0.557(9) 1 calc R U P A 1
H7TC H 1.3481 -0.0022 0.5897 0.046 Uiso 0.557(9) 1 calc R U P A 1
C1T' C 1.0680(9) 0.0934(7) 0.6437(6) 0.031(3) Uani 0.443(9) 1 d D U P A 2
C2T' C 1.1317(16) 0.074(2) 0.6914(7) 0.028(5) Uani 0.443(9) 1 d D U P A 2
H2TB H 1.1003 0.0724 0.7295 0.033 Uiso 0.443(9) 1 calc R U P A 2
C3T' C 1.2368(16) 0.056(2) 0.6874(9) 0.033(5) Uani 0.443(9) 1 d D U P A 2
H3TB H 1.2765 0.0443 0.7221 0.040 Uiso 0.443(9) 1 calc R U P A 2
C4T' C 1.2841(13) 0.0566(7) 0.6332(5) 0.040(3) Uani 0.443(9) 1 d D U P A 2
H4TB H 1.3568 0.0439 0.6295 0.048 Uiso 0.443(9) 1 calc R U P A 2
C5T' C 1.2250(12) 0.0753(7) 0.5841(6) 0.044(3) Uani 0.443(9) 1 d D U P A 2
H5TB H 1.2570 0.0766 0.5461 0.052 Uiso 0.443(9) 1 calc R U P A 2
C6T' C 1.1194(14) 0.0921(14) 0.5899(10) 0.045(6) Uani 0.443(9) 1 d D U P A 2
H6TB H 1.0799 0.1034 0.5551 0.054 Uiso 0.443(9) 1 calc R U P A 2
C7T' C 0.9526(9) 0.1150(7) 0.6494(5) 0.046(3) Uani 0.443(9) 1 d D U P A 2
H7TD H 0.9119 0.0776 0.6228 0.069 Uiso 0.443(9) 1 calc R U P A 2
H7TE H 0.9413 0.1762 0.6388 0.069 Uiso 0.443(9) 1 calc R U P A 2
H7TF H 0.9300 0.1053 0.6904 0.069 Uiso 0.443(9) 1 calc R U P A 2

loop_
_atom_site_aniso_label
_atom_site_aniso_U_11
_atom_site_aniso_U_22
_atom_site_aniso_U_33
_atom_site_aniso_U_23
_atom_site_aniso_U_13
_atom_site_aniso_U_12
Pd1 0.01357(11) 0.01264(11) 0.01196(10) 0.00071(9) 0.00075(9) 0.00114(9)
Br1 0.01626(16) 0.02217(18) 0.01519(15) 0.00062(14) 0.00311(13) 0.00122(14)
Cl1 0.0234(4) 0.0297(5) 0.0225(4) -0.0027(3) -0.0078(3) 0.0022(4)
Cl2 0.0203(4) 0.0536(6) 0.0246(4) 0.0103(4) 0.0081(4) -0.0018(4)
C1 0.0182(16) 0.0194(16) 0.0183(16) 0.0013(13) 0.0019(13) 0.0017(14)
C2 0.0264(18) 0.0191(18) 0.0170(16) -0.0025(14) -0.0005(14) 0.0002(15)
C3 0.0192(17) 0.0160(18) 0.0209(16) 0.0025(14) -0.0063(13) -0.0031(14)
C4 0.0176(16) 0.0145(16) 0.0220(17) 0.0017(13) 0.0025(13) 0.0006(13)
C4A 0.0210(18) 0.0127(17) 0.0142(16) 0.0014(14) 0.0033(13) -0.0013(13)
O5 0.0153(12) 0.0200(13) 0.0172(11) -0.0023(10) 0.0002(9) 0.0017(10)
C6 0.0160(16) 0.0176(17) 0.0151(15) -0.0024(14) -0.0008(13) 0.0042(14)
N7 0.0160(13) 0.0142(14) 0.0151(13) 0.0026(12) 0.0016(11) 0.0021(12)
C7A 0.0169(16) 0.0150(17) 0.0157(15) 0.0027(13) 0.0016(12) 0.0025(13)
C8 0.0199(17) 0.0198(17) 0.0176(16) 0.0035(14) 0.0005(14) -0.0006(15)
C9 0.0191(18) 0.0223(19) 0.0259(19) 0.0069(16) -0.0033(15) -0.0025(15)
C10 0.0176(17) 0.028(2) 0.0202(18) 0.0112(16) 0.0049(14) 0.0038(15)
C11 0.0197(17) 0.0214(18) 0.0155(15) 0.0028(15) 0.0006(12) 0.0050(15)
C11A 0.0160(16) 0.0141(17) 0.0167(15) 0.0030(13) -0.0001(13) 0.0052(13)
C12 0.0192(16) 0.0152(16) 0.0161(15) -0.0011(13) -0.0001(14) 0.0051(15)
C12A 0.0161(15) 0.0120(16) 0.0173(16) 0.0026(14) 0.0039(12) -0.0027(14)
C12B 0.0170(16) 0.0131(15) 0.0167(15) 0.0031(14) 0.0013(13) -0.0016(14)
C13 0.0173(17) 0.0144(16) 0.0166(16) -0.0044(13) 0.0023(13) 0.0044(13)
C14 0.0246(19) 0.0217(19) 0.0243(19) -0.0057(16) -0.0071(16) 0.0061(16)
C15 0.0247(19) 0.0214(19) 0.038(2) -0.0094(17) -0.0054(17) 0.0003(17)
C16 0.0228(19) 0.0161(18) 0.037(2) -0.0045(16) 0.0055(16) 0.0017(15)
C17 0.0258(19) 0.0184(18) 0.0242(19) 0.0021(15) 0.0039(15) 0.0034(15)
C18 0.0197(17) 0.0176(17) 0.0186(16) -0.0029(14) -0.0016(14) 0.0048(15)
P1L 0.0140(4) 0.0123(4) 0.0125(4) -0.0003(3) 0.0000(3) 0.0010(3)
C1L 0.0210(17) 0.0127(16) 0.0150(16) -0.0012(13) -0.0007(14) 0.0006(13)
C2L 0.0216(18) 0.0140(15) 0.0263(18) -0.0015(14) -0.0032(15) -0.0032(14)
C3L 0.0302(19) 0.0158(16) 0.0196(17) -0.0019(15) 0.0003(16) 0.0026(14)
C4L 0.0194(17) 0.0169(16) 0.0222(16) 0.0004(14) -0.0034(15) 0.0044(15)
C5L 0.0143(15) 0.0198(18) 0.0174(15) -0.0016(15) 0.0022(13) 0.0010(13)
P2L 0.0176(4) 0.0122(4) 0.0159(4) 0.0000(3) 0.0005(3) 0.0008(3)
O1L 0.0263(13) 0.0169(12) 0.0176(12) 0.0015(11) 0.0006(11) -0.0005(10)
C6L 0.0193(18) 0.0165(17) 0.0231(18) -0.0007(15) -0.0007(14) -0.0031(14)
C7L 0.031(2) 0.028(2) 0.0229(19) -0.0081(16) -0.0024(16) -0.0080(17)
C8L 0.031(2) 0.0154(18) 0.038(2) 0.0003(16) -0.0013(17) -0.0037(16)
C9L 0.024(2) 0.024(2) 0.036(2) -0.0058(17) -0.0038(17) 0.0003(16)
C10L 0.0213(18) 0.0188(18) 0.0249(18) 0.0020(15) -0.0004(15) 0.0043(15)
C11L 0.0128(15) 0.0160(16) 0.0122(15) 0.0016(13) -0.0029(11) 0.0016(13)
C12L 0.0145(15) 0.0149(16) 0.0135(15) 0.0002(13) -0.0011(13) -0.0014(13)
N13L 0.0164(13) 0.0175(14) 0.0166(13) -0.0016(12) 0.0009(12) -0.0023(12)
C14L 0.0145(15) 0.0187(16) 0.0142(14) 0.0012(14) -0.0013(12) -0.0022(15)
C15L 0.0219(17) 0.023(2) 0.0198(16) -0.0017(15) 0.0026(13) -0.0028(15)
C16L 0.0223(18) 0.034(2) 0.0163(17) 0.0001(16) 0.0031(14) -0.0058(17)
C17L 0.0224(18) 0.027(2) 0.0220(17) 0.0098(15) 0.0005(14) 0.0006(16)
C18L 0.0238(18) 0.0214(18) 0.0223(18) 0.0072(15) 0.0012(14) 0.0033(14)
C19L 0.0127(16) 0.0198(17) 0.0166(16) 0.0026(14) -0.0014(12) 0.0003(13)
N20L 0.0153(14) 0.0158(14) 0.0168(13) 0.0013(11) 0.0004(11) 0.0006(11)
C1T 0.030(5) 0.026(5) 0.030(5) -0.004(4) 0.003(4) -0.005(4)
C2T 0.039(7) 0.033(7) 0.016(4) -0.002(4) -0.003(5) -0.007(6)
C3T 0.031(5) 0.056(6) 0.041(5) -0.001(5) -0.016(4) -0.001(4)
C4T 0.026(6) 0.043(6) 0.044(6) -0.014(4) 0.012(5) -0.009(4)
C5T 0.032(6) 0.023(7) 0.016(5) -0.009(5) 0.010(5) -0.012(5)
C6T 0.036(9) 0.021(7) 0.021(5) -0.003(4) -0.002(6) -0.010(8)
C7T 0.029(4) 0.033(4) 0.030(4) -0.002(3) -0.003(3) -0.002(3)
C1T' 0.043(8) 0.017(5) 0.034(7) -0.002(5) -0.014(6) -0.007(5)
C2T' 0.044(12) 0.017(6) 0.022(8) -0.005(7) 0.001(8) -0.003(9)
C3T' 0.035(9) 0.018(8) 0.047(9) -0.008(6) -0.008(7) -0.007(8)
C4T' 0.051(8) 0.014(5) 0.055(8) -0.005(5) -0.003(7) -0.013(5)
C5T' 0.066(10) 0.027(6) 0.038(7) -0.001(5) 0.003(7) -0.009(6)
C6T' 0.063(13) 0.033(8) 0.039(9) 0.011(6) -0.022(9) -0.014(10)
C7T' 0.045(8) 0.036(6) 0.055(7) -0.005(6) -0.025(6) 0.000(5)

loop_
_atom_type_symbol
_atom_type_description
_atom_type_scat_dispersion_real
_atom_type_scat_dispersion_imag
_atom_type_scat_source
C C 0.0181 0.0091 'International Tables Vol C Tables 4.2.6.8 and 6.1.1.4'
H H 0.0000 0.0000 'International Tables Vol C Tables 4.2.6.8 and 6.1.1.4'
N N 0.0311 0.0180 'International Tables Vol C Tables 4.2.6.8 and 6.1.1.4'
O O 0.0492 0.0322 'International Tables Vol C Tables 4.2.6.8 and 6.1.1.4'
P P 0.2955 0.4335 'International Tables Vol C Tables 4.2.6.8 and 6.1.1.4'
Cl Cl 0.3639 0.7018 'International Tables Vol C Tables 4.2.6.8 and 6.1.1.4'
Br Br -0.6763 1.2805 'International Tables Vol C Tables 4.2.6.8 and 6.1.1.4'
Pd Pd 0.1215 3.9337 'International Tables Vol C Tables 4.2.6.8 and 6.1.1.4'

loop_
_geom_angle_atom_site_label_1
_geom_angle_atom_site_label_2
_geom_angle_atom_site_label_3
_geom_angle
C7A Pd1 N7 83.77(12)
C7A Pd1 P1L 92.62(10)
N7 Pd1 P1L 170.45(8)
C7A Pd1 Br1 174.14(9)
N7 Pd1 Br1 90.57(8)
P1L Pd1 Br1 93.21(2)
C2 C1 C12B 121.5(3)
C1 C2 C3 118.7(3)
C4 C3 C2 122.0(3)
C4 C3 Cl1 118.4(3)
C2 C3 Cl1 119.6(3)
C4A C4 C3 118.1(3)
O5 C4A C4 117.1(3)
O5 C4A C12B 120.7(3)
C4 C4A C12B 122.1(3)
C4A O5 C6 116.3(3)
O5 C6 N7 113.0(3)
O5 C6 C13 112.9(3)
N7 C6 C13 108.6(3)
C12A N7 C6 118.7(3)
C12A N7 Pd1 120.7(2)
C6 N7 Pd1 120.6(2)
C8 C7A C11A 118.6(3)
C8 C7A Pd1 124.0(2)
C11A C7A Pd1 116.7(2)
C9 C8 C7A 121.0(3)
C10 C9 C8 118.9(3)
C11 C10 C9 121.8(3)
C11 C10 Cl2 119.4(3)
C9 C10 Cl2 118.7(3)
C10 C11 C11A 119.1(3)
C11 C11A C7A 120.3(3)
C11 C11A C12 119.9(3)
C7A C11A C12 119.4(3)
C12A C12 C11A 108.8(3)
N7 C12A C12B 120.8(3)
N7 C12A C12 117.0(3)
C12B C12A C12 122.2(3)
C1 C12B C4A 117.5(3)
C1 C12B C12A 125.3(3)
C4A C12B C12A 116.9(3)
C18 C13 C14 119.1(3)
C18 C13 C6 122.9(3)
C14 C13 C6 118.0(3)
C15 C14 C13 120.3(4)
C14 C15 C16 120.3(4)
C17 C16 C15 119.7(4)
C16 C17 C18 120.2(4)
C17 C18 C13 120.4(3)
C5L P1L C11L 100.86(15)
C5L P1L C1L 104.07(16)
C11L P1L C1L 106.80(15)
C5L P1L Pd1 120.68(11)
C11L P1L Pd1 112.99(10)
C1L P1L Pd1 110.20(11)
C2L C1L C4L 110.2(3)
C2L C1L C3L 108.7(3)
C4L C1L C3L 107.8(3)
C2L C1L P1L 111.0(2)
C4L C1L P1L 113.8(2)
C3L C1L P1L 105.1(2)
O1L P2L C10L 113.05(16)
O1L P2L C12L 114.09(15)
C10L P2L C12L 103.61(17)
O1L P2L C6L 110.75(16)
C10L P2L C6L 108.77(17)
C12L P2L C6L 106.08(16)
C9L C6L C8L 109.8(3)
C9L C6L C7L 109.2(3)
C8L C6L C7L 109.0(3)
C9L C6L P2L 107.7(2)
C8L C6L P2L 105.3(2)
C7L C6L P2L 115.6(3)
N20L C11L C12L 120.7(3)
N20L C11L P1L 115.6(2)
C12L C11L P1L 123.7(2)
N13L C12L C11L 121.2(3)
N13L C12L P2L 109.8(2)
C11L C12L P2L 129.0(2)
C12L N13L C14L 118.2(3)
N13L C14L C19L 120.2(3)
N13L C14L C15L 119.5(3)
C19L C14L C15L 120.3(3)
C16L C15L C14L 118.9(4)
C15L C16L C17L 120.9(3)
C18L C17L C16L 121.1(3)
C17L C18L C19L 119.1(3)
N20L C19L C14L 121.2(3)
N20L C19L C18L 119.2(3)
C14L C19L C18L 119.6(3)
C11L N20L C19L 118.2(3)
C2T C1T C6T 118.3(10)
C2T C1T C7T 120.6(10)
C6T C1T C7T 121.1(11)
C3T C2T C1T 120.9(11)
C4T C3T C2T 119.9(10)
C5T C4T C3T 120.1(11)
C6T C5T C4T 120.2(13)
C5T C6T C1T 120.5(13)
C6T' C1T' C2T' 113.8(14)
C6T' C1T' C7T' 122.7(13)
C2T' C1T' C7T' 123.5(15)
C3T' C2T' C1T' 124.5(18)
C4T' C3T' C2T' 119.3(19)
C3T' C4T' C5T' 119.0(16)
C4T' C5T' C6T' 119.9(18)
C5T' C6T' C1T' 123.4(18)

loop_
_geom_bond_atom_site_label_1
_geom_bond_atom_site_label_2
_geom_bond_distance
Pd1 C7A 2.004(3)
Pd1 N7 2.097(3)
Pd1 P1L 2.2674(8)
Pd1 Br1 2.5218(4)
Cl1 C3 1.740(3)
Cl2 C10 1.754(4)
C1 C2 1.380(5)
C1 C12B 1.398(5)
C2 C3 1.388(5)
C3 C4 1.383(5)
C4 C4A 1.381(5)
C4A O5 1.362(4)
C4A C12B 1.406(5)
O5 C6 1.436(4)
C6 N7 1.466(4)
C6 C13 1.519(5)
N7 C12A 1.292(4)
C7A C8 1.393(5)
C7A C11A 1.405(5)
C8 C9 1.386(5)
C9 C10 1.384(6)
C10 C11 1.373(5)
C11 C11A 1.394(5)
C11A C12 1.515(5)
C12 C12A 1.513(4)
C12A C12B 1.454(4)
C13 C18 1.392(5)
C13 C14 1.394(5)
C14 C15 1.385(6)
C15 C16 1.391(6)
C16 C17 1.381(5)
C17 C18 1.391(5)
P1L C5L 1.818(3)
P1L C11L 1.862(3)
P1L C1L 1.878(3)
C1L C2L 1.529(5)
C1L C4L 1.530(5)
C1L C3L 1.546(5)
P2L O1L 1.487(2)
P2L C10L 1.802(4)
P2L C12L 1.824(3)
P2L C6L 1.848(4)
C6L C9L 1.530(5)
C6L C8L 1.531(5)
C6L C7L 1.540(5)
C11L N20L 1.314(4)
C11L C12L 1.441(5)
C12L N13L 1.329(4)
N13L C14L 1.363(4)
C14L C19L 1.405(5)
C14L C15L 1.416(5)
C15L C16L 1.367(5)
C16L C17L 1.404(5)
C17L C18L 1.373(5)
C18L C19L 1.410(5)
C19L N20L 1.373(4)
C1T C2T 1.390(12)
C1T C6T 1.414(15)
C1T C7T 1.504(9)
C2T C3T 1.387(11)
C3T C4T 1.386(10)
C4T C5T 1.383(11)
C5T C6T 1.378(11)
C1T' C6T' 1.38(2)
C1T' C2T' 1.381(12)
C1T' C7T' 1.512(11)
C2T' C3T' 1.370(12)
C3T' C4T' 1.365(13)
C4T' C5T' 1.370(11)
C5T' C6T' 1.376(12)

loop_
_geom_torsion_atom_site_label_1
_geom_torsion_atom_site_label_2
_geom_torsion_atom_site_label_3
_geom_torsion_atom_site_label_4
_geom_torsion
C12B C1 C2 C3 1.4(5)
C1 C2 C3 C4 -1.4(5)
C1 C2 C3 Cl1 178.8(3)
C2 C3 C4 C4A -0.7(5)
Cl1 C3 C4 C4A 179.0(3)
C3 C4 C4A O5 -179.6(3)
C3 C4 C4A C12B 3.0(5)
C4 C4A O5 C6 162.2(3)
C12B C4A O5 C6 -20.4(5)
C4A O5 C6 N7 41.4(4)
C4A O5 C6 C13 -82.4(3)
O5 C6 N7 C12A -37.2(4)
C13 C6 N7 C12A 88.8(4)
O5 C6 N7 Pd1 145.2(2)
C13 C6 N7 Pd1 -88.8(3)
C11A C7A C8 C9 4.1(5)
Pd1 C7A C8 C9 174.0(3)
C7A C8 C9 C10 1.1(5)
C8 C9 C10 C11 -4.0(6)
C8 C9 C10 Cl2 176.1(3)
C9 C10 C11 C11A 1.3(6)
Cl2 C10 C11 C11A -178.7(3)
C10 C11 C11A C7A 4.1(5)
C10 C11 C11A C12 -169.1(3)
C8 C7A C11A C11 -6.8(5)
Pd1 C7A C11A C11 -177.4(3)
C8 C7A C11A C12 166.5(3)
Pd1 C7A C11A C12 -4.1(4)
C11 C11A C12 C12A 115.3(3)
C7A C11A C12 C12A -58.0(4)
C6 N7 C12A C12B 10.9(5)
Pd1 N7 C12A C12B -171.4(2)
C6 N7 C12A C12 -170.2(3)
Pd1 N7 C12A C12 7.4(4)
C11A C12 C12A N7 54.7(4)
C11A C12 C12A C12B -126.4(3)
C2 C1 C12B C4A 0.8(5)
C2 C1 C12B C12A -172.3(3)
O5 C4A C12B C1 179.7(3)
C4 C4A C12B C1 -3.0(5)
O5 C4A C12B C12A -6.7(5)
C4 C4A C12B C12A 170.6(3)
N7 C12A C12B C1 -175.3(3)
C12 C12A C12B C1 5.9(5)
N7 C12A C12B C4A 11.7(5)
C12 C12A C12B C4A -167.1(3)
O5 C6 C13 C18 15.6(4)
N7 C6 C13 C18 -110.5(4)
O5 C6 C13 C14 -167.6(3)
N7 C6 C13 C14 66.4(4)
C18 C13 C14 C15 0.6(5)
C6 C13 C14 C15 -176.3(3)
C13 C14 C15 C16 0.0(6)
C14 C15 C16 C17 -0.9(6)
C15 C16 C17 C18 1.2(5)
C16 C17 C18 C13 -0.6(5)
C14 C13 C18 C17 -0.3(5)
C6 C13 C18 C17 176.5(3)
C5L P1L C1L C2L -166.8(2)
C11L P1L C1L C2L -60.6(3)
Pd1 P1L C1L C2L 62.4(3)
C5L P1L C1L C4L -41.9(3)
C11L P1L C1L C4L 64.3(3)
Pd1 P1L C1L C4L -172.6(2)
C5L P1L C1L C3L 75.9(3)
C11L P1L C1L C3L -178.0(2)
Pd1 P1L C1L C3L -54.9(2)
O1L P2L C6L C9L 54.0(3)
C10L P2L C6L C9L 178.8(3)
C12L P2L C6L C9L -70.3(3)
O1L P2L C6L C8L -63.1(3)
C10L P2L C6L C8L 61.7(3)
C12L P2L C6L C8L 172.6(2)
O1L P2L C6L C7L 176.4(3)
C10L P2L C6L C7L -58.7(3)
C12L P2L C6L C7L 52.2(3)
C5L P1L C11L N20L 104.6(3)
C1L P1L C11L N20L -3.8(3)
Pd1 P1L C11L N20L -125.1(2)
C5L P1L C11L C12L -77.2(3)
C1L P1L C11L C12L 174.3(3)
Pd1 P1L C11L C12L 53.0(3)
N20L C11L C12L N13L 4.9(5)
P1L C11L C12L N13L -173.2(2)
N20L C11L C12L P2L -172.6(3)
P1L C11L C12L P2L 9.4(5)
O1L P2L C12L N13L 176.9(2)
C10L P2L C12L N13L 53.6(3)
C6L P2L C12L N13L -60.9(3)
O1L P2L C12L C11L -5.4(4)
C10L P2L C12L C11L -128.7(3)
C6L P2L C12L C11L 116.8(3)
C11L C12L N13L C14L -4.5(5)
P2L C12L N13L C14L 173.4(2)
C12L N13L C14L C19L 0.3(5)
C12L N13L C14L C15L -178.4(3)
N13L C14L C15L C16L 176.4(3)
C19L C14L C15L C16L -2.3(5)
C14L C15L C16L C17L 0.2(5)
C15L C16L C17L C18L 1.5(6)
C16L C17L C18L C19L -0.9(6)
N13L C14L C19L N20L 4.0(5)
C15L C14L C19L N20L -177.3(3)
N13L C14L C19L C18L -175.8(3)
C15L C14L C19L C18L 2.9(5)
C17L C18L C19L N20L 178.9(3)
C17L C18L C19L C14L -1.2(5)
C12L C11L N20L C19L -0.6(5)
P1L C11L N20L C19L 177.6(2)
C14L C19L N20L C11L -3.7(5)
C18L C19L N20L C11L 176.1(3)
C6T C1T C2T C3T 0(2)
C7T C1T C2T C3T 178.1(10)
C1T C2T C3T C4T -0.2(18)
C2T C3T C4T C5T 2(2)
C3T C4T C5T C6T -3(3)
C4T C5T C6T C1T 2(3)
C2T C1T C6T C5T -1(3)
C7T C1T C6T C5T -179.1(17)
C6T' C1T' C2T' C3T' 1(4)
C7T' C1T' C2T' C3T' -178(2)
C1T' C2T' C3T' C4T' -1(5)
C2T' C3T' C4T' C5T' 1(4)
C3T' C4T' C5T' C6T' -1(3)
C4T' C5T' C6T' C1T' 2(3)
C2T' C1T' C6T' C5T' -2(3)
C7T' C1T' C6T' C5T' 177.9(14)
